data_9000048
loop_
_publ_author_name
'Peacock, M. A.'
'McAndrew, J.'

_publ_section_title
;
 On parkerite and shandite and the crystal structure of Ni3Pb2S2
;
_journal_name_full 'American Mineralogist'
_journal_page_first 425
_journal_page_last 439
_journal_volume 35
_journal_year 1950
_chemical_formula_sum 'Ni3 Pb2 S2'
_chemical_name_mineral Shandite
_space_group_IT_number 166
_symmetry_space_group_name_Hall '-P 3* 2'
_symmetry_space_group_name_H-M 'R -3 m :R'
_cell_angle_alpha 60
_cell_angle_beta 60
_cell_angle_gamma 60
_cell_length_a 5.576
_cell_length_b 5.576
_cell_length_c 5.576
_cell_formula_units_Z 1
_cell_volume 122.590
_database_code_amcsd 0000051
_exptl_crystal_density_diffrn 8.867
_cod_original_sg_symbol_H-M 'R -3 m'
_cod_original_formula_sum 'Pb2 Ni3 S2'
_cod_database_code 9000048

loop_
_space_group_symop_operation_xyz
x,y,z
-x,-z,-y
-z,-x,-y
y,x,z
y,z,x
-z,-y,-x
-x,-y,-z
x,z,y
z,x,y
-y,-x,-z
-y,-z,-x
z,y,x

loop_
_atom_site_label
_atom_site_fract_x
_atom_site_fract_y
_atom_site_fract_z
Pb1 0.00000 0.00000 0.00000
Pb2 0.50000 0.50000 0.50000
Ni 0.50000 0.00000 0.00000
S 0.28500 0.28500 0.28500

loop_
_cod_related_entry_id
_cod_related_entry_database
_cod_related_entry_code
1 AMCSD 0000051
